data_7218261
loop_
_publ_author_name
'Gopinath, Pushparathinam'
'Ramkumar, Venkatachalam'
'Muraleedharan, Kannoth Manheri'

_publ_section_title
;
 Peptide turns through just &#x2018;one atom&#x2019;! A sulfamide group
 nucleates folding and stabilizes new supramolecular topologies in short
 peptides
;
_journal_issue 45
_journal_name_full CrystEngComm
_journal_page_first 10371
_journal_paper_doi 10.1039/C4CE01938E
_journal_volume 16
_journal_year 2014
_chemical_formula_moiety 'C14 H26 N4 O8 S'
_chemical_formula_sum 'C14 H26 N4 O8 S'
_chemical_formula_weight 410.45
_chemical_name_systematic
; 
 ? 
;
_space_group_IT_number 1
_symmetry_cell_setting triclinic
_symmetry_space_group_name_Hall 'P 1'
_symmetry_space_group_name_H-M 'P 1'
_atom_sites_solution_hydrogens geom
_atom_sites_solution_primary direct
_atom_sites_solution_secondary difmap
_audit_creation_method SHELXL-97
_cell_angle_alpha 110.316(2)
_cell_angle_beta 90.313(2)
_cell_angle_gamma 100.2330(10)
_cell_formula_units_Z 1
_cell_length_a 4.9125(2)
_cell_length_b 9.3729(4)
_cell_length_c 12.3508(5)
_cell_measurement_reflns_used 5351
_cell_measurement_temperature 298(2)
_cell_measurement_theta_max 0.00
_cell_measurement_theta_min 0.00
_cell_volume 523.43(4)
_computing_cell_refinement APEXII,Bruker,2004
_computing_data_collection APEXII,Bruker,2004
_computing_data_reduction SAINT,Bruker,2004
_computing_molecular_graphics 'ORTEP-3 (Farrugia, 1997)'
_computing_publication_material 'SHELXL-97 (Sheldrick, 2008)'
_computing_structure_refinement 'SHELXL-97 (Sheldrick, 2008)'
_computing_structure_solution 'SHELXS-97 (Sheldrick, 2008)'
_diffrn_ambient_temperature 298(2)
_diffrn_measured_fraction_theta_full 0.998
_diffrn_measured_fraction_theta_max 0.998
_diffrn_measurement_device_type 'Bruker APEXII CCD area detector'
_diffrn_measurement_method 'phi and omega scans'
_diffrn_radiation_monochromator graphite
_diffrn_radiation_source 'fine-focus sealed tube'
_diffrn_radiation_type MoK\a
_diffrn_radiation_wavelength 0.71073
_diffrn_reflns_av_R_equivalents 0.0158
_diffrn_reflns_av_sigmaI/netI 0.0214
_diffrn_reflns_limit_h_max 4
_diffrn_reflns_limit_h_min -5
_diffrn_reflns_limit_k_max 11
_diffrn_reflns_limit_k_min -11
_diffrn_reflns_limit_l_max 14
_diffrn_reflns_limit_l_min -14
_diffrn_reflns_number 6100
_diffrn_reflns_theta_full 24.99
_diffrn_reflns_theta_max 24.99
_diffrn_reflns_theta_min 1.76
_exptl_absorpt_coefficient_mu 0.200
_exptl_absorpt_correction_T_max 0.9706
_exptl_absorpt_correction_T_min 0.9332
_exptl_absorpt_correction_type multi-scan
_exptl_absorpt_process_details 'SADABS (Bruker,2004)'
_exptl_crystal_colour white
_exptl_crystal_density_diffrn 1.302
_exptl_crystal_density_method 'not measured'
_exptl_crystal_description Rectangular
_exptl_crystal_F_000 218
_exptl_crystal_size_max 0.35
_exptl_crystal_size_mid 0.25
_exptl_crystal_size_min 0.15
_refine_diff_density_max 0.287
_refine_diff_density_min -0.255
_refine_diff_density_rms 0.034
_refine_ls_abs_structure_details 'Flack H D (1983), Acta Cryst. A39, 876-881'
_refine_ls_abs_structure_Flack 0.03(6)
_refine_ls_extinction_method none
_refine_ls_goodness_of_fit_ref 1.062
_refine_ls_hydrogen_treatment mixed
_refine_ls_matrix_type full
_refine_ls_number_parameters 250
_refine_ls_number_reflns 2992
_refine_ls_number_restraints 3
_refine_ls_restrained_S_all 1.061
_refine_ls_R_factor_all 0.0325
_refine_ls_R_factor_gt 0.0320
_refine_ls_shift/su_max 0.001
_refine_ls_shift/su_mean 0.000
_refine_ls_structure_factor_coef Fsqd
_refine_ls_weighting_details 'calc w=1/[\s^2^(Fo^2^)+(0.0554P)^2^+0.0890P] where P=(Fo^2^+2Fc^2^)/3'
_refine_ls_weighting_scheme calc
_refine_ls_wR_factor_gt 0.0869
_refine_ls_wR_factor_ref 0.0877
_reflns_number_gt 2944
_reflns_number_total 2992
_reflns_threshold_expression >2sigma(I)
_cod_data_source_file c4ce01938e2.cif
_cod_data_source_block new
_cod_depositor_comments
;
The following automatic conversions were performed:

'_symmetry_cell_setting' value 'Triclinic' changed to 'triclinic'
according to
/usr/data/users/saulius/crontab/automatic-downloads/rss-feeds/RSC/lib/dictionaries/cif_core.dic
dictionary named 'cif_core.dic' version 2.4.2 from 2011-04-26.

Automatic conversion script
Id: cif_fix_values 2827 2014-09-09 07:05:25Z andrius 

 Adding full bibliography for 7218258--7218261.cif.
;
_cod_original_sg_symbol_H-M P1
_cod_database_code 7218261

loop_
_symmetry_equiv_pos_as_xyz
'x, y, z'

loop_
_atom_site_label
_atom_site_type_symbol
_atom_site_fract_x
_atom_site_fract_y
_atom_site_fract_z
_atom_site_U_iso_or_equiv
_atom_site_adp_type
_atom_site_occupancy
_atom_site_symmetry_multiplicity
_atom_site_calc_flag
_atom_site_refinement_flags
C1 C 0.9015(16) 0.8909(6) 0.4797(4) 0.150(3) Uani 1 1 d .
H1A H 0.9592 0.9928 0.4769 0.225 Uiso 1 1 calc R
H1B H 1.0538 0.8614 0.5103 0.225 Uiso 1 1 calc R
H1C H 0.7502 0.8909 0.5286 0.225 Uiso 1 1 calc R
C2 C 0.6571(8) 0.6521(3) 0.3538(3) 0.0698(9) Uani 1 1 d .
C3 C 0.5724(5) 0.5508(3) 0.2300(2) 0.0497(6) Uani 1 1 d .
H3 H 0.7406 0.5398 0.1880 0.060 Uiso 1 1 calc R
C4 C 0.3891(8) 0.6211(3) 0.1725(3) 0.0678(8) Uani 1 1 d .
H4A H 0.3230 0.5487 0.0965 0.102 Uiso 1 1 calc R
H4B H 0.4935 0.7144 0.1664 0.102 Uiso 1 1 calc R
H4C H 0.2342 0.6447 0.2179 0.102 Uiso 1 1 calc R
C5 C 0.5719(5) 0.2895(3) 0.2248(3) 0.0525(6) Uani 1 1 d .
C6 C 0.3980(5) 0.1405(2) 0.2307(2) 0.0439(5) Uani 1 1 d .
H6 H 0.2036 0.1518 0.2372 0.053 Uiso 1 1 calc R
C7 C 0.4954(9) 0.1068(4) 0.3337(3) 0.0736(9) Uani 1 1 d .
H7A H 0.3790 0.0149 0.3372 0.110 Uiso 1 1 calc R
H7B H 0.4859 0.1926 0.4033 0.110 Uiso 1 1 calc R
H7C H 0.6835 0.0914 0.3263 0.110 Uiso 1 1 calc R
C8 C 0.2567(6) 0.0575(3) -0.1080(2) 0.0516(6) Uani 1 1 d .
H8 H 0.4465 0.0806 -0.0732 0.062 Uiso 1 1 calc R
C9 C 0.2354(13) -0.0700(5) -0.2268(3) 0.1018(15) Uani 1 1 d .
H9A H 0.2777 -0.1619 -0.2183 0.153 Uiso 1 1 calc R
H9B H 0.3646 -0.0362 -0.2750 0.153 Uiso 1 1 calc R
H9C H 0.0505 -0.0922 -0.2618 0.153 Uiso 1 1 calc R
C10 C 0.1900(5) 0.2030(3) -0.1225(2) 0.0478(6) Uani 1 1 d .
C11 C 0.3671(5) 0.4257(3) -0.1773(2) 0.0425(5) Uani 1 1 d .
H11 H 0.2263 0.4763 -0.1313 0.051 Uiso 1 1 calc R
C12 C 0.6357(6) 0.5428(3) -0.1533(3) 0.0630(8) Uani 1 1 d .
H12A H 0.6950 0.5777 -0.0727 0.094 Uiso 1 1 calc R
H12B H 0.6073 0.6295 -0.1734 0.094 Uiso 1 1 calc R
H12C H 0.7753 0.4954 -0.1988 0.094 Uiso 1 1 calc R
C13 C 0.2668(6) 0.3681(3) -0.3037(2) 0.0522(6) Uani 1 1 d .
C14 C 0.0700(11) 0.4412(6) -0.4480(4) 0.1071(15) Uani 1 1 d .
H14A H 0.2140 0.4182 -0.4999 0.161 Uiso 1 1 calc R
H14B H 0.0008 0.5278 -0.4542 0.161 Uiso 1 1 calc R
H14C H -0.0782 0.3526 -0.4679 0.161 Uiso 1 1 calc R
N1 N 0.4344(4) 0.3979(2) 0.2249(2) 0.0509(5) Uani 1 1 d .
H1 H 0.2561 0.3774 0.2218 0.061 Uiso 1 1 calc R
N2 N 0.4209(4) 0.0136(2) 0.12342(18) 0.0462(5) Uani 1 1 d .
H2 H 0.5818 -0.0063 0.1041 0.055 Uiso 1 1 calc R
N3 N 0.0641(4) 0.0138(2) -0.03037(19) 0.0472(5) Uani 1 1 d .
H3A H -0.0937 0.0425 -0.0226 0.057 Uiso 1 1 calc R
N4 N 0.4015(4) 0.2963(2) -0.14359(18) 0.0473(5) Uani 1 1 d .
H4 H 0.5661 0.2794 -0.1370 0.057 Uiso 1 1 calc R
O1 O 0.8130(7) 0.7820(3) 0.3644(2) 0.0999(10) Uani 1 1 d .
O2 O 0.5908(12) 0.6178(5) 0.4350(3) 0.165(2) Uani 1 1 d .
O3 O 0.8221(5) 0.3031(3) 0.2202(4) 0.1134(12) Uani 1 1 d .
O4 O -0.0794(4) -0.1083(2) 0.10911(17) 0.0528(4) Uani 1 1 d .
O5 O 0.2396(4) -0.2219(2) -0.03570(16) 0.0525(4) Uani 1 1 d .
O6 O -0.0463(4) 0.2272(3) -0.1164(3) 0.0788(7) Uani 1 1 d .
O7 O 0.2697(9) 0.2434(3) -0.3721(2) 0.1113(12) Uani 1 1 d .
O8 O 0.1816(5) 0.4792(3) -0.32924(18) 0.0714(6) Uani 1 1 d .
S1 S 0.15016(7) -0.08917(5) 0.04103(4) 0.03925(15) Uani 1 1 d .

loop_
_atom_site_aniso_label
_atom_site_aniso_U_11
_atom_site_aniso_U_22
_atom_site_aniso_U_33
_atom_site_aniso_U_23
_atom_site_aniso_U_13
_atom_site_aniso_U_12
C1 0.209(7) 0.103(3) 0.090(3) 0.023(3) -0.048(4) -0.066(4)
C2 0.077(2) 0.0599(16) 0.0740(18) 0.0383(15) -0.0049(15) -0.0128(15)
C3 0.0370(14) 0.0416(12) 0.0757(16) 0.0282(11) 0.0082(12) 0.0053(10)
C4 0.077(2) 0.0530(15) 0.082(2) 0.0361(15) -0.0005(16) 0.0094(14)
C5 0.0303(14) 0.0411(13) 0.0903(19) 0.0281(12) 0.0066(12) 0.0077(10)
C6 0.0336(13) 0.0314(11) 0.0667(14) 0.0168(10) 0.0091(10) 0.0074(9)
C7 0.099(3) 0.0632(17) 0.0580(16) 0.0205(14) 0.0085(16) 0.0147(17)
C8 0.0461(16) 0.0624(15) 0.0596(14) 0.0322(12) 0.0059(12) 0.0224(12)
C9 0.171(5) 0.080(2) 0.068(2) 0.0299(17) 0.023(2) 0.049(3)
C10 0.0332(14) 0.0577(14) 0.0632(15) 0.0321(12) 0.0013(11) 0.0139(11)
C11 0.0306(13) 0.0451(12) 0.0553(13) 0.0192(10) 0.0072(10) 0.0133(10)
C12 0.0413(17) 0.0518(15) 0.092(2) 0.0219(15) 0.0083(15) 0.0075(12)
C13 0.0553(17) 0.0484(14) 0.0551(13) 0.0205(12) 0.0071(12) 0.0105(12)
C14 0.124(4) 0.144(4) 0.077(2) 0.066(3) -0.005(2) 0.032(3)
N1 0.0283(11) 0.0373(10) 0.0909(15) 0.0275(10) 0.0040(10) 0.0056(8)
N2 0.0276(11) 0.0510(11) 0.0603(11) 0.0153(9) 0.0026(9) 0.0171(9)
N3 0.0310(11) 0.0536(11) 0.0687(13) 0.0325(10) -0.0002(9) 0.0156(9)
N4 0.0287(11) 0.0577(12) 0.0649(12) 0.0293(10) 0.0045(9) 0.0168(9)
O1 0.127(3) 0.0670(13) 0.0854(15) 0.0293(12) -0.0206(15) -0.0368(14)
O2 0.240(5) 0.129(3) 0.088(2) 0.0503(19) -0.018(2) -0.083(3)
O3 0.0287(12) 0.0750(16) 0.266(4) 0.095(2) 0.0239(17) 0.0131(10)
O4 0.0319(9) 0.0507(9) 0.0870(12) 0.0375(9) 0.0111(8) 0.0097(7)
O5 0.0476(11) 0.0431(9) 0.0657(11) 0.0146(8) -0.0013(8) 0.0151(8)
O6 0.0310(11) 0.0964(16) 0.149(2) 0.0870(16) 0.0160(12) 0.0236(10)
O7 0.196(4) 0.0616(15) 0.0676(14) 0.0080(12) -0.0224(18) 0.0336(17)
O8 0.0873(16) 0.0795(13) 0.0651(11) 0.0376(10) 0.0065(11) 0.0365(12)
S1 0.0267(3) 0.0362(3) 0.0598(3) 0.0217(2) 0.0002(2) 0.00892(19)

loop_
_atom_type_symbol
_atom_type_description
_atom_type_scat_dispersion_real
_atom_type_scat_dispersion_imag
_atom_type_scat_source
C C 0.0033 0.0016 'International Tables Vol C Tables 4.2.6.8 and 6.1.1.4'
H H 0.0000 0.0000 'International Tables Vol C Tables 4.2.6.8 and 6.1.1.4'
N N 0.0061 0.0033 'International Tables Vol C Tables 4.2.6.8 and 6.1.1.4'
O O 0.0106 0.0060 'International Tables Vol C Tables 4.2.6.8 and 6.1.1.4'
S S 0.1246 0.1234 'International Tables Vol C Tables 4.2.6.8 and 6.1.1.4'

loop_
_geom_angle_atom_site_label_1
_geom_angle_atom_site_label_2
_geom_angle_atom_site_label_3
_geom_angle
O1 C1 H1A 109.5
O1 C1 H1B 109.5
H1A C1 H1B 109.5
O1 C1 H1C 109.5
H1A C1 H1C 109.5
H1B C1 H1C 109.5
O2 C2 O1 122.1(3)
O2 C2 C3 124.6(3)
O1 C2 C3 113.3(2)
N1 C3 C2 109.6(2)
N1 C3 C4 110.8(2)
C2 C3 C4 111.7(2)
N1 C3 H3 108.2
C2 C3 H3 108.2
C4 C3 H3 108.2
C3 C4 H4A 109.5
C3 C4 H4B 109.5
H4A C4 H4B 109.5
C3 C4 H4C 109.5
H4A C4 H4C 109.5
H4B C4 H4C 109.5
O3 C5 N1 123.7(2)
O3 C5 C6 120.4(2)
N1 C5 C6 116.0(2)
N2 C6 C7 110.3(2)
N2 C6 C5 108.2(2)
C7 C6 C5 111.0(2)
N2 C6 H6 109.1
C7 C6 H6 109.1
C5 C6 H6 109.1
C6 C7 H7A 109.5
C6 C7 H7B 109.5
H7A C7 H7B 109.5
C6 C7 H7C 109.5
H7A C7 H7C 109.5
H7B C7 H7C 109.5
N3 C8 C9 112.3(3)
N3 C8 C10 108.1(2)
C9 C8 C10 109.1(2)
N3 C8 H8 109.1
C9 C8 H8 109.1
C10 C8 H8 109.1
C8 C9 H9A 109.5
C8 C9 H9B 109.5
H9A C9 H9B 109.5
C8 C9 H9C 109.5
H9A C9 H9C 109.5
H9B C9 H9C 109.5
O6 C10 N4 123.6(2)
O6 C10 C8 120.6(2)
N4 C10 C8 115.7(2)
N4 C11 C13 109.96(19)
N4 C11 C12 110.6(2)
C13 C11 C12 111.0(2)
N4 C11 H11 108.4
C13 C11 H11 108.4
C12 C11 H11 108.4
C11 C12 H12A 109.5
C11 C12 H12B 109.5
H12A C12 H12B 109.5
C11 C12 H12C 109.5
H12A C12 H12C 109.5
H12B C12 H12C 109.5
O7 C13 O8 123.9(3)
O7 C13 C11 125.8(2)
O8 C13 C11 110.2(2)
O8 C14 H14A 109.5
O8 C14 H14B 109.5
H14A C14 H14B 109.5
O8 C14 H14C 109.5
H14A C14 H14C 109.5
H14B C14 H14C 109.5
C5 N1 C3 122.4(2)
C5 N1 H1 118.8
C3 N1 H1 118.8
C6 N2 S1 121.01(17)
C6 N2 H2 119.5
S1 N2 H2 119.5
C8 N3 S1 119.39(16)
C8 N3 H3A 120.3
S1 N3 H3A 120.3
C10 N4 C11 122.7(2)
C10 N4 H4 118.7
C11 N4 H4 118.7
C2 O1 C1 118.3(3)
C13 O8 C14 117.3(3)
O5 S1 O4 119.69(11)
O5 S1 N2 105.20(11)
O4 S1 N2 110.31(12)
O5 S1 N3 109.89(11)
O4 S1 N3 104.93(11)
N2 S1 N3 106.13(11)

loop_
_geom_bond_atom_site_label_1
_geom_bond_atom_site_label_2
_geom_bond_distance
C1 O1 1.444(5)
C1 H1A 0.9600
C1 H1B 0.9600
C1 H1C 0.9600
C2 O2 1.185(4)
C2 O1 1.282(4)
C2 C3 1.502(4)
C3 N1 1.452(3)
C3 C4 1.510(4)
C3 H3 0.9800
C4 H4A 0.9600
C4 H4B 0.9600
C4 H4C 0.9600
C5 O3 1.216(3)
C5 N1 1.316(3)
C5 C6 1.528(3)
C6 N2 1.462(3)
C6 C7 1.507(4)
C6 H6 0.9800
C7 H7A 0.9600
C7 H7B 0.9600
C7 H7C 0.9600
C8 N3 1.459(3)
C8 C9 1.526(5)
C8 C10 1.525(3)
C8 H8 0.9800
C9 H9A 0.9600
C9 H9B 0.9600
C9 H9C 0.9600
C10 O6 1.219(3)
C10 N4 1.323(3)
C11 N4 1.447(3)
C11 C13 1.511(4)
C11 C12 1.513(4)
C11 H11 0.9800
C12 H12A 0.9600
C12 H12B 0.9600
C12 H12C 0.9600
C13 O7 1.184(4)
C13 O8 1.319(3)
C14 O8 1.462(4)
C14 H14A 0.9600
C14 H14B 0.9600
C14 H14C 0.9600
N1 H1 0.8600
N2 S1 1.607(2)
N2 H2 0.8600
N3 S1 1.619(2)
N3 H3A 0.8600
N4 H4 0.8600
O4 S1 1.4332(18)
O5 S1 1.4206(18)

loop_
_geom_torsion_atom_site_label_1
_geom_torsion_atom_site_label_2
_geom_torsion_atom_site_label_3
_geom_torsion_atom_site_label_4
_geom_torsion
O2 C2 C3 N1 -8.5(6)
O1 C2 C3 N1 171.1(3)
O2 C2 C3 C4 114.8(5)
O1 C2 C3 C4 -65.7(4)
O3 C5 C6 N2 -63.8(4)
N1 C5 C6 N2 116.1(3)
O3 C5 C6 C7 57.4(4)
N1 C5 C6 C7 -122.7(3)
N3 C8 C10 O6 -30.4(4)
C9 C8 C10 O6 92.0(4)
N3 C8 C10 N4 150.8(2)
C9 C8 C10 N4 -86.7(4)
N4 C11 C13 O7 -14.7(4)
C12 C11 C13 O7 108.0(4)
N4 C11 C13 O8 167.3(2)
C12 C11 C13 O8 -70.0(3)
O3 C5 N1 C3 -5.7(5)
C6 C5 N1 C3 174.4(2)
C2 C3 N1 C5 -83.9(3)
C4 C3 N1 C5 152.3(3)
C7 C6 N2 S1 116.2(2)
C5 C6 N2 S1 -122.2(2)
C9 C8 N3 S1 83.5(3)
C10 C8 N3 S1 -156.09(18)
O6 C10 N4 C11 -8.7(4)
C8 C10 N4 C11 170.0(2)
C13 C11 N4 C10 -77.8(3)
C12 C11 N4 C10 159.3(3)
O2 C2 O1 C1 -2.1(8)
C3 C2 O1 C1 178.3(5)
O7 C13 O8 C14 3.7(5)
C11 C13 O8 C14 -178.3(3)
C6 N2 S1 O5 -165.26(18)
C6 N2 S1 O4 -34.9(2)
C6 N2 S1 N3 78.3(2)
C8 N3 S1 O5 -51.1(2)
C8 N3 S1 O4 179.0(2)
C8 N3 S1 N2 62.2(2)
